data_4121119
loop_
_publ_author_name
'Dawei Feng'
'Wan-Chun Chung'
'Zhangwen Wei'
'Zhi-Yuan Gu'
'Hai-Long Jiang'
'Ying-Pin Chen'
'Donald J. Darensbourg'
'Hong-Cai Zhou'

_publ_section_title
;
 Construction of Ultrastable Porphyrin Zr Metal-Organic Frameworks through
 Linker Elimination
;
_journal_name_full 'Journal of the American Chemical Society'
_journal_page_first 17105
_journal_page_last 17110
_journal_paper_doi 10.1021/ja408084j
_journal_volume 135
_journal_year 2013
_chemical_formula_moiety 'C144 H72 N12 O64 Zr15'
_chemical_formula_sum 'C144 H72 N12 O64 Zr15'
_chemical_formula_weight 4362.44
_chemical_name_common PCN224No
_chemical_name_systematic
; 
 ? 
;
_space_group_IT_number 229
_symmetry_cell_setting cubic
_symmetry_space_group_name_Hall '-I 4 2 3'
_symmetry_space_group_name_H-M 'I m -3 m'
_atom_sites_solution_hydrogens geom
_atom_sites_solution_primary direct
_atom_sites_solution_secondary difmap
_audit_creation_method SHELXL-97
_cell_angle_alpha 90.00
_cell_angle_beta 90.00
_cell_angle_gamma 90.00
_cell_formula_units_Z 4
_cell_length_a 38.465(18)
_cell_length_b 38.465(18)
_cell_length_c 38.465(18)
_cell_measurement_reflns_used 7996
_cell_measurement_temperature 113(2)
_cell_measurement_theta_max 15.15
_cell_measurement_theta_min 2.25
_cell_volume 56911(5)
_computing_cell_refinement 'Bruker SAINT'
_computing_data_collection 'Bruker APEX2'
_computing_data_reduction 'Bruker SAINT'
_computing_molecular_graphics 'Bruker SHELXTL'
_computing_publication_material 'Bruker SHELXTL'
_computing_structure_refinement 'SHELXL-97 (Sheldrick, 2008)'
_computing_structure_solution 'SHELXS-97 (Sheldrick, 2008)'
_diffrn_ambient_temperature 110(2)
_diffrn_measured_fraction_theta_full 0.993
_diffrn_measured_fraction_theta_max 0.993
_diffrn_measurement_device_type 'Bruker APEX-II CCD'
_diffrn_measurement_method '\f and \w scans'
_diffrn_radiation_monochromator graphite
_diffrn_radiation_source 'fine-focus sealed tube'
_diffrn_radiation_type MoK\a
_diffrn_radiation_wavelength 0.71073
_diffrn_reflns_av_R_equivalents 0.1968
_diffrn_reflns_av_sigmaI/netI 0.0554
_diffrn_reflns_limit_h_max 45
_diffrn_reflns_limit_h_min -44
_diffrn_reflns_limit_k_max 44
_diffrn_reflns_limit_k_min -45
_diffrn_reflns_limit_l_max 45
_diffrn_reflns_limit_l_min -44
_diffrn_reflns_number 226679
_diffrn_reflns_theta_full 24.70
_diffrn_reflns_theta_max 24.70
_diffrn_reflns_theta_min 1.67
_exptl_absorpt_coefficient_mu 0.289
_exptl_absorpt_correction_T_max 0.7451
_exptl_absorpt_correction_T_min 0.6340
_exptl_absorpt_correction_type multi-scan
_exptl_absorpt_process_details 'SADABS (Sheldrick, 2008)'
_exptl_crystal_colour Purple
_exptl_crystal_density_diffrn 0.509
_exptl_crystal_description Cuibc
_exptl_crystal_F_000 8528
_exptl_crystal_size_max 0.08
_exptl_crystal_size_mid 0.07
_exptl_crystal_size_min 0.06
_refine_diff_density_max 3.373
_refine_diff_density_min -1.177
_refine_diff_density_rms 0.155
_refine_ls_extinction_method none
_refine_ls_goodness_of_fit_ref 1.542
_refine_ls_hydrogen_treatment mixed
_refine_ls_matrix_type full
_refine_ls_number_parameters 115
_refine_ls_number_reflns 4510
_refine_ls_number_restraints 180
_refine_ls_restrained_S_all 1.662
_refine_ls_R_factor_all 0.2231
_refine_ls_R_factor_gt 0.1729
_refine_ls_shift/su_max 0.000
_refine_ls_shift/su_mean 0.000
_refine_ls_structure_factor_coef Fsqd
_refine_ls_weighting_details 'calc w=1/[\s^2^(Fo^2^)+(0.2000P)^2^+0.0000P] where P=(Fo^2^+2Fc^2^)/3'
_refine_ls_weighting_scheme calc
_refine_ls_wR_factor_gt 0.4091
_refine_ls_wR_factor_ref 0.4400
_reflns_number_gt 3257
_reflns_number_total 4510
_reflns_threshold_expression >2sigma(I)
_cod_data_source_file ja408084j_si_004.cif
_cod_data_source_block e:\xray\pcn224~1\dwpcn2~1\workse~1\3
_cod_original_cell_volume 56911(46)
_cod_database_code 4121119

loop_
_symmetry_equiv_pos_as_xyz
'x, y, z'
'-y, x, z'
'-x, -y, z'
'y, -x, z'
'x, -z, y'
'x, -y, -z'
'x, z, -y'
'z, y, -x'
'-x, y, -z'
'-z, y, x'
'z, x, y'
'y, z, x'
'-y, -z, x'
'z, -x, -y'
'-y, z, -x'
'-z, -x, y'
'-z, x, -y'
'y, -z, -x'
'y, x, -z'
'-y, -x, -z'
'-x, z, y'
'-x, -z, -y'
'z, -y, x'
'-z, -y, -x'
'x+1/2, y+1/2, z+1/2'
'-y+1/2, x+1/2, z+1/2'
'-x+1/2, -y+1/2, z+1/2'
'y+1/2, -x+1/2, z+1/2'
'x+1/2, -z+1/2, y+1/2'
'x+1/2, -y+1/2, -z+1/2'
'x+1/2, z+1/2, -y+1/2'
'z+1/2, y+1/2, -x+1/2'
'-x+1/2, y+1/2, -z+1/2'
'-z+1/2, y+1/2, x+1/2'
'z+1/2, x+1/2, y+1/2'
'y+1/2, z+1/2, x+1/2'
'-y+1/2, -z+1/2, x+1/2'
'z+1/2, -x+1/2, -y+1/2'
'-y+1/2, z+1/2, -x+1/2'
'-z+1/2, -x+1/2, y+1/2'
'-z+1/2, x+1/2, -y+1/2'
'y+1/2, -z+1/2, -x+1/2'
'y+1/2, x+1/2, -z+1/2'
'-y+1/2, -x+1/2, -z+1/2'
'-x+1/2, z+1/2, y+1/2'
'-x+1/2, -z+1/2, -y+1/2'
'z+1/2, -y+1/2, x+1/2'
'-z+1/2, -y+1/2, -x+1/2'
'-x, -y, -z'
'y, -x, -z'
'x, y, -z'
'-y, x, -z'
'-x, z, -y'
'-x, y, z'
'-x, -z, y'
'-z, -y, x'
'x, -y, z'
'z, -y, -x'
'-z, -x, -y'
'-y, -z, -x'
'y, z, -x'
'-z, x, y'
'y, -z, x'
'z, x, -y'
'z, -x, y'
'-y, z, x'
'-y, -x, z'
'y, x, z'
'x, -z, -y'
'x, z, y'
'-z, y, -x'
'z, y, x'
'-x+1/2, -y+1/2, -z+1/2'
'y+1/2, -x+1/2, -z+1/2'
'x+1/2, y+1/2, -z+1/2'
'-y+1/2, x+1/2, -z+1/2'
'-x+1/2, z+1/2, -y+1/2'
'-x+1/2, y+1/2, z+1/2'
'-x+1/2, -z+1/2, y+1/2'
'-z+1/2, -y+1/2, x+1/2'
'x+1/2, -y+1/2, z+1/2'
'z+1/2, -y+1/2, -x+1/2'
'-z+1/2, -x+1/2, -y+1/2'
'-y+1/2, -z+1/2, -x+1/2'
'y+1/2, z+1/2, -x+1/2'
'-z+1/2, x+1/2, y+1/2'
'y+1/2, -z+1/2, x+1/2'
'z+1/2, x+1/2, -y+1/2'
'z+1/2, -x+1/2, y+1/2'
'-y+1/2, z+1/2, x+1/2'
'-y+1/2, -x+1/2, z+1/2'
'y+1/2, x+1/2, z+1/2'
'x+1/2, -z+1/2, -y+1/2'
'x+1/2, z+1/2, y+1/2'
'-z+1/2, y+1/2, -x+1/2'
'z+1/2, y+1/2, x+1/2'

loop_
_atom_site_label
_atom_site_type_symbol
_atom_site_fract_x
_atom_site_fract_y
_atom_site_fract_z
_atom_site_U_iso_or_equiv
_atom_site_adp_type
_atom_site_occupancy
_atom_site_symmetry_multiplicity
_atom_site_calc_flag
_atom_site_refinement_flags
_atom_site_disorder_group
Zr1 Zr 0.27174(5) 0.20715(5) 0.20715(5) 0.1136(12) Uani 1 2 d SD .
Zr2 Zr 0.5000 0.0000 0.2500 0.1291(17) Uani 1 8 d S .
O1 O 0.3152(2) 0.1715(2) 0.2206(3) 0.123(4) Uani 1 1 d U .
O3 O 0.21653(15) 0.21653(15) 0.21653(15) 0.022(2) Uani 1 6 d SU .
O4 O 0.2473(3) 0.2019(4) 0.1514(2) 0.169(5) Uani 1 1 d . .
C1 C 0.3329(4) 0.1671(4) 0.2500 0.135(6) Uani 1 2 d SU .
C2 C 0.35964(16) 0.14036(16) 0.2500 0.126(6) Uani 1 2 d SDU .
C3 C 0.3667(3) 0.1216(3) 0.21978(14) 0.132(5) Uani 1 1 d DU .
H3 H 0.3541 0.1265 0.1991 0.158 Uiso 1 1 calc R .
C4 C 0.3920(3) 0.0959(3) 0.21992(15) 0.143(6) Uani 1 1 d DU .
H4 H 0.3964 0.0829 0.1994 0.171 Uiso 1 1 calc R .
C5 C 0.41090(15) 0.08910(15) 0.2500 0.142(8) Uani 1 2 d SDU .
C6 C 0.43610(17) 0.06390(17) 0.2500 0.068(4) Uani 1 2 d SDU .
N1 N 0.5000 0.0499(6) 0.2426(7) 0.1291(17) Uani 0.575(18) 2 d SPDU 1
C7 C 0.4721(4) 0.0726(3) 0.2384(4) 0.061(4) Uani 0.575(18) 1 d PDU 1
C8 C 0.48132(13) 0.1062(3) 0.2323(5) 0.061(5) Uani 0.575(18) 1 d PDU 1
H8 H 0.4663 0.1255 0.2287 0.073 Uiso 0.575(18) 1 calc PR 1
N2 N 0.5000 0.0498(7) 0.2569(9) 0.1291(17) Uani 0.425(18) 2 d SPDU 2
C9 C 0.4739(6) 0.0746(4) 0.2596(6) 0.063(5) Uani 0.425(18) 1 d PDU 2
C10 C 0.48130(14) 0.1090(4) 0.2634(7) 0.068(6) Uani 0.425(18) 1 d PDU 2
H10 H 0.4658 0.1281 0.2654 0.082 Uiso 0.425(18) 1 calc PR 2
O2 O 0.2621(3) 0.2011(8) 0.2621(3) 0.288(19) Uani 1 2 d SD .

loop_
_atom_site_aniso_label
_atom_site_aniso_U_11
_atom_site_aniso_U_22
_atom_site_aniso_U_33
_atom_site_aniso_U_23
_atom_site_aniso_U_13
_atom_site_aniso_U_12
Zr1 0.1119(15) 0.1145(13) 0.1145(13) 0.0743(12) 0.0872(11) 0.0872(11)
Zr2 0.0529(12) 0.0529(12) 0.281(5) 0.000 0.000 0.000
O1 0.096(6) 0.087(6) 0.186(10) 0.028(6) 0.068(6) 0.070(5)
O3 0.022(2) 0.022(2) 0.022(2) 0.010(2) 0.010(2) 0.010(2)
O4 0.167(10) 0.276(14) 0.064(6) 0.019(7) 0.082(6) -0.002(8)
C1 0.085(8) 0.085(8) 0.235(17) 0.037(10) 0.037(10) 0.035(9)
C2 0.074(7) 0.074(7) 0.231(18) 0.013(9) 0.013(9) 0.027(8)
C3 0.073(8) 0.095(9) 0.227(15) 0.013(9) 0.016(9) 0.045(6)
C4 0.078(8) 0.094(9) 0.257(17) -0.007(10) 0.009(9) 0.049(7)
C5 0.074(7) 0.074(7) 0.28(2) -0.011(11) -0.011(11) 0.027(9)
C6 0.055(4) 0.055(4) 0.094(8) -0.001(4) -0.001(4) 0.017(5)
N1 0.0529(12) 0.0529(12) 0.281(5) 0.000 0.000 0.000
C7 0.054(7) 0.026(5) 0.103(9) 0.000(6) -0.003(7) 0.022(5)
C8 0.055(7) 0.030(5) 0.097(9) -0.003(6) -0.002(6) 0.006(5)
N2 0.0529(12) 0.0529(12) 0.281(5) 0.000 0.000 0.000
C9 0.053(8) 0.042(7) 0.095(10) 0.007(8) 0.005(8) 0.014(6)
C10 0.065(9) 0.047(6) 0.091(11) 0.010(8) -0.001(8) 0.004(7)
O2 0.24(2) 0.39(4) 0.24(2) 0.18(3) 0.17(2) 0.18(3)

loop_
_atom_type_symbol
_atom_type_description
_atom_type_scat_dispersion_real
_atom_type_scat_dispersion_imag
_atom_type_scat_source
C C 0.0033 0.0016 'International Tables Vol C Tables 4.2.6.8 and 6.1.1.4'
H H 0.0000 0.0000 'International Tables Vol C Tables 4.2.6.8 and 6.1.1.4'
N N 0.0061 0.0033 'International Tables Vol C Tables 4.2.6.8 and 6.1.1.4'
O O 0.0106 0.0060 'International Tables Vol C Tables 4.2.6.8 and 6.1.1.4'
Zr Zr -2.9673 0.5597 'International Tables Vol C Tables 4.2.6.8 and 6.1.1.4'

loop_
_geom_angle_atom_site_label_1
_geom_angle_atom_site_label_2
_geom_angle_atom_site_label_3
_geom_angle
_geom_angle_site_symmetry_1
_geom_angle_site_symmetry_3
O2 Zr1 O2 64.4(11) 84 .
O2 Zr1 O2 64.4(11) 84 11
O2 Zr1 O2 100.4(15) . 11
O2 Zr1 O3 108.4(7) 84 .
O2 Zr1 O3 71.8(4) . .
O2 Zr1 O3 71.8(4) 11 .
O2 Zr1 O1 80.4(6) 84 .
O2 Zr1 O1 80.6(5) . .
O2 Zr1 O1 139.3(6) 11 .
O3 Zr1 O1 142.6(2) . .
O2 Zr1 O1 80.4(6) 84 70
O2 Zr1 O1 139.3(6) . 70
O2 Zr1 O1 80.6(5) 11 70
O3 Zr1 O1 142.6(2) . 70
O1 Zr1 O1 73.8(5) . 70
O2 Zr1 O4 144.1(3) 84 .
O2 Zr1 O4 144.6(6) . .
O2 Zr1 O4 85.2(9) 11 .
O3 Zr1 O4 77.0(3) . .
O1 Zr1 O4 117.5(4) . .
O1 Zr1 O4 76.0(4) 70 .
O2 Zr1 O4 144.1(3) 84 70
O2 Zr1 O4 85.2(9) . 70
O2 Zr1 O4 144.6(6) 11 70
O3 Zr1 O4 77.0(3) . 70
O1 Zr1 O4 76.0(4) . 70
O1 Zr1 O4 117.5(4) 70 70
O4 Zr1 O4 71.6(7) . 70
O2 Zr1 Zr1 34.0(3) 84 84
O2 Zr1 Zr1 85.0(9) . 84
O2 Zr1 Zr1 30.7(8) 11 84
O3 Zr1 Zr1 91.8(2) . 84
O1 Zr1 Zr1 110.7(3) . 84
O1 Zr1 Zr1 75.4(3) 70 84
O4 Zr1 Zr1 112.7(3) . 84
O4 Zr1 Zr1 167.0(3) 70 84
O2 Zr1 Zr1 34.0(3) 84 83
O2 Zr1 Zr1 30.7(8) . 83
O2 Zr1 Zr1 85.0(9) 11 83
O3 Zr1 Zr1 91.8(2) . 83
O1 Zr1 Zr1 75.4(3) . 83
O1 Zr1 Zr1 110.7(3) 70 83
O4 Zr1 Zr1 167.0(3) . 83
O4 Zr1 Zr1 112.7(3) 70 83
Zr1 Zr1 Zr1 60.44(10) 84 83
O2 Zr1 Zr1 87.1(5) 84 11
O2 Zr1 Zr1 87.3(5) . 11
O2 Zr1 Zr1 35.5(4) 11 11
O3 Zr1 Zr1 36.45(14) . 11
O1 Zr1 Zr1 165.4(3) . 11
O1 Zr1 Zr1 111.6(2) 70 11
O4 Zr1 Zr1 77.1(3) . 11
O4 Zr1 Zr1 111.2(2) 70 11
Zr1 Zr1 Zr1 59.78(5) 84 11
Zr1 Zr1 Zr1 90.0 83 11
O2 Zr1 Zr1 87.1(5) 84 12
O2 Zr1 Zr1 35.5(4) . 12
O2 Zr1 Zr1 87.3(5) 11 12
O3 Zr1 Zr1 36.45(14) . 12
O1 Zr1 Zr1 111.6(2) . 12
O1 Zr1 Zr1 165.4(3) 70 12
O4 Zr1 Zr1 111.2(2) . 12
O4 Zr1 Zr1 77.1(3) 70 12
Zr1 Zr1 Zr1 90.0 84 12
Zr1 Zr1 Zr1 59.78(5) 83 12
Zr1 Zr1 Zr1 60.0 11 12
N2 Zr2 N2 91.1(3) 76_545 3_655
N2 Zr2 N2 164(2) 76_545 74
N2 Zr2 N2 91.1(3) 3_655 74
N2 Zr2 N2 91.1(3) 76_545 .
N2 Zr2 N2 164(2) 3_655 .
N2 Zr2 N2 91.1(3) 74 .
N2 Zr2 N1 88.85(17) 76_545 3_655
N2 Zr2 N1 16.3(12) 3_655 3_655
N2 Zr2 N1 88.85(17) 74 3_655
N2 Zr2 N1 179.4(14) . 3_655
N2 Zr2 N1 179.4(14) 76_545 74
N2 Zr2 N1 88.85(17) 3_655 74
N2 Zr2 N1 16.3(12) 74 74
N2 Zr2 N1 88.85(17) . 74
N1 Zr2 N1 91.2(2) 3_655 74
N2 Zr2 N1 16.3(12) 76_545 76_545
N2 Zr2 N1 88.85(17) 3_655 76_545
N2 Zr2 N1 179.4(14) 74 76_545
N2 Zr2 N1 88.85(17) . 76_545
N1 Zr2 N1 91.2(2) 3_655 76_545
N1 Zr2 N1 163.1(15) 74 76_545
N2 Zr2 N1 88.85(17) 76_545 .
N2 Zr2 N1 179.4(14) 3_655 .
N2 Zr2 N1 88.85(17) 74 .
N2 Zr2 N1 16.3(12) . .
N1 Zr2 N1 163.1(15) 3_655 .
N1 Zr2 N1 91.2(2) 74 .
N1 Zr2 N1 91.2(2) 76_545 .
C1 O1 Zr1 131.5(11) . .
Zr1 O3 Zr1 107.1(3) . 12
Zr1 O3 Zr1 107.1(3) . 11
Zr1 O3 Zr1 107.1(3) 12 11
O1 C1 O1 126.1(18) 44 .
O1 C1 C2 116.9(9) 44 .
O1 C1 C2 116.9(9) . .
C3 C2 C3 119.7(5) 44 .
C3 C2 C1 120.1(3) 44 .
C3 C2 C1 120.1(3) . .
C4 C3 C2 120.1(4) . .
C3 C4 C5 120.2(4) . .
C6 C5 C4 120.1(3) . 44
C6 C5 C4 120.1(3) . .
C4 C5 C4 119.7(5) 44 .
C5 C6 C7 119.9(5) . 44
C5 C6 C7 119.9(5) . .
C7 C6 C7 120.2(11) 44 .
C5 C6 C9 118.3(7) . .
C7 C6 C9 112.6(8) 44 .
C7 C6 C9 31.2(8) . .
C5 C6 C9 118.3(7) . 44
C7 C6 C9 31.2(8) 44 44
C7 C6 C9 112.6(8) . 44
C9 C6 C9 123.5(14) . 44
C7 N1 C7 100.8(19) 54_655 .
C7 N1 Zr2 129.6(10) 54_655 .
C7 N1 Zr2 129.6(10) . .
C8 C7 N1 114.6(15) . .
C8 C7 C6 120.3(9) . .
N1 C7 C6 122.7(10) . .
C7 C8 C8 105.0(7) . 54_655
C9 N2 C9 93(3) 54_655 .
C9 N2 Zr2 133.6(13) 54_655 .
C9 N2 Zr2 133.6(13) . .
C10 C9 N2 122(2) . .
C10 C9 C6 118.6(13) . .
N2 C9 C6 118.5(13) . .
C9 C10 C10 102.1(9) . 54_655
Zr1 O2 Zr1 115.3(10) 83 12
Zr1 O2 Zr1 115.3(10) 83 .
Zr1 O2 Zr1 109.1(7) 12 .

loop_
_geom_bond_atom_site_label_1
_geom_bond_atom_site_label_2
_geom_bond_distance
_geom_bond_site_symmetry_2
Zr1 O2 1.97(3) 84
Zr1 O2 2.157(10) .
Zr1 O2 2.157(10) 11
Zr1 O3 2.184(4) .
Zr1 O1 2.224(8) .
Zr1 O1 2.224(8) 70
Zr1 O4 2.352(12) .
Zr1 O4 2.352(12) 70
Zr1 Zr1 3.491(5) 84
Zr1 Zr1 3.491(5) 83
Zr1 Zr1 3.514(3) 11
Zr1 Zr1 3.514(3) 12
Zr2 N2 1.93(3) 76_545
Zr2 N2 1.93(3) 3_655
Zr2 N2 1.93(3) 74
Zr2 N2 1.94(3) .
Zr2 N1 1.94(2) 3_655
Zr2 N1 1.94(2) 74
Zr2 N1 1.94(2) 76_545
Zr2 N1 1.94(2) .
O1 C1 1.331(11) .
O3 Zr1 2.184(4) 12
O3 Zr1 2.184(4) 11
C1 O1 1.331(11) 44
C1 C2 1.45(2) .
C2 C3 1.393(5) 44
C2 C3 1.393(5) .
C3 C4 1.390(6) .
C4 C5 1.391(5) .
C5 C6 1.371(9) .
C5 C4 1.391(5) 44
C6 C7 1.494(16) 44
C6 C7 1.494(16) .
C6 C9 1.55(2) .
C6 C9 1.55(2) 44
N1 C7 1.391(10) 54_655
N1 C7 1.391(10) .
C7 C8 1.362(10) .
C8 C8 1.437(10) 54_655
N2 C9 1.389(10) 54_655
N2 C9 1.389(10) .
C9 C10 1.361(10) .
C10 C10 1.439(11) 54_655
O2 Zr1 1.97(3) 83
O2 Zr1 2.157(10) 12
